data_2230443
loop_
_publ_author_name
'Ellis, Trevor K.'
'Clayton, Jr, Stephen M.'
'Powell, Douglas R.'
'Taylor, Richard W.'

_publ_section_title
;
 21-(4-Methylphenylsulfonyl)-4,7,13,16-tetraoxa-1,10,21-triazabicyclo[8.8.5]tricosane-19,23-dione:
 an <i>N</i>-tosylated macrobicyclic dilactam
;
_journal_coeditor_code PK2323
_journal_issue 6
_journal_name_full 'Acta Crystallographica Section E'
_journal_page_first o1533
_journal_paper_doi 10.1107/S1600536811018873
_journal_volume 67
_journal_year 2011
_chemical_formula_iupac 'C23 H35 N3 O8 S'
_chemical_formula_moiety 'C23 H35 N3 O8 S'
_chemical_formula_sum 'C23 H35 N3 O8 S'
_chemical_formula_weight 513.60
_chemical_name_systematic
;
21-(4-Methylphenylsulfonyl)-4,7,13,16-tetraoxa-1,10,21-
triazabicyclo[8.8.5]tricosane-19,23-dione
;
_space_group_IT_number 14
_symmetry_cell_setting monoclinic
_symmetry_space_group_name_Hall '-P 2ybc'
_symmetry_space_group_name_H-M 'P 1 21/c 1'
_atom_sites_solution_hydrogens geom
_atom_sites_solution_primary direct
_atom_sites_solution_secondary difmap
_audit_creation_method SHELXL-97
_cell_angle_alpha 90.00
_cell_angle_beta 112.949(3)
_cell_angle_gamma 90.00
_cell_formula_units_Z 4
_cell_length_a 12.807(2)
_cell_length_b 20.096(3)
_cell_length_c 10.3305(17)
_cell_measurement_reflns_used 7056
_cell_measurement_temperature 100(2)
_cell_measurement_theta_max 26.83
_cell_measurement_theta_min 2.39
_cell_volume 2448.3(7)
_computing_cell_refinement 'SAINT (Bruker, 2007)'
_computing_data_collection 'SMART (Bruker, 2007)'
_computing_data_reduction 'SAINT (Bruker, 2007)'
_computing_molecular_graphics 'SHELXTL (Sheldrick, 2008)'
_computing_publication_material 'SHELXTL (Sheldrick, 2008)'
_computing_structure_refinement 'SHELXTL (Sheldrick, 2008)'
_computing_structure_solution 'SHELXTL (Sheldrick, 2008)'
_diffrn_ambient_temperature 100(2)
_diffrn_measured_fraction_theta_full 1.000
_diffrn_measured_fraction_theta_max 0.998
_diffrn_measurement_device_type 'Bruker APEX CCD'
_diffrn_measurement_method \w
_diffrn_radiation_monochromator graphite
_diffrn_radiation_source 'fine-focus sealed tube'
_diffrn_radiation_type MoK\a
_diffrn_radiation_wavelength 0.71073
_diffrn_reflns_av_R_equivalents 0.0784
_diffrn_reflns_av_sigmaI/netI 0.0660
_diffrn_reflns_limit_h_max 16
_diffrn_reflns_limit_h_min -16
_diffrn_reflns_limit_k_max 25
_diffrn_reflns_limit_k_min -25
_diffrn_reflns_limit_l_max 13
_diffrn_reflns_limit_l_min -13
_diffrn_reflns_number 22174
_diffrn_reflns_theta_full 25.00
_diffrn_reflns_theta_max 26.98
_diffrn_reflns_theta_min 2.00
_diffrn_standards_number 0
_exptl_absorpt_coefficient_mu 0.186
_exptl_absorpt_correction_T_max 0.996
_exptl_absorpt_correction_T_min 0.921
_exptl_absorpt_correction_type multi-scan
_exptl_absorpt_process_details '(SADABS; Sheldrick, 2001)'
_exptl_crystal_colour colorless
_exptl_crystal_density_diffrn 1.393
_exptl_crystal_density_method 'not measured'
_exptl_crystal_description plate
_exptl_crystal_F_000 1096
_exptl_crystal_size_max 0.45
_exptl_crystal_size_mid 0.34
_exptl_crystal_size_min 0.02
_refine_diff_density_max 0.871
_refine_diff_density_min -0.738
_refine_ls_extinction_method none
_refine_ls_goodness_of_fit_ref 1.000
_refine_ls_hydrogen_treatment constr
_refine_ls_matrix_type full
_refine_ls_number_parameters 316
_refine_ls_number_reflns 5330
_refine_ls_number_restraints 0
_refine_ls_restrained_S_all 1.000
_refine_ls_R_factor_all 0.0854
_refine_ls_R_factor_gt 0.0555
_refine_ls_shift/su_max 0.001
_refine_ls_shift/su_mean 0.000
_refine_ls_structure_factor_coef Fsqd
_refine_ls_weighting_details 'calc w=1/[\s^2^(Fo^2^)+(0.0900P)^2^+] where P=(Fo^2^+2Fc^2^)/3'
_refine_ls_weighting_scheme calc
_refine_ls_wR_factor_gt 0.1369
_refine_ls_wR_factor_ref 0.1515
_reflns_number_gt 3651
_reflns_number_total 5330
_reflns_threshold_expression I>2\s(I)
_cod_data_source_file pk2323.cif
_cod_data_source_block I
_cod_original_sg_symbol_H-M 'P 21/c'
_cod_database_code 2230443
_cod_database_fobs_code 2230443

loop_
_symmetry_equiv_pos_as_xyz
'x, y, z'
'-x, y+1/2, -z+1/2'
'-x, -y, -z'
'x, -y-1/2, z-1/2'

loop_
_atom_site_type_symbol
_atom_site_label
_atom_site_fract_x
_atom_site_fract_y
_atom_site_fract_z
_atom_site_U_iso_or_equiv
_atom_site_adp_type
_atom_site_calc_flag
_atom_site_refinement_flags
_atom_site_occupancy
_atom_site_symmetry_multiplicity
_atom_site_disorder_assembly
_atom_site_disorder_group
S S1 1.09333(5) 0.25045(3) 0.83451(6) 0.01752(16) Uani d . 1 1 . .
O O31 1.09605(15) 0.22025(8) 0.71044(17) 0.0212(4) Uani d . 1 1 . .
O O32 1.08925(14) 0.20910(8) 0.94505(17) 0.0213(4) Uani d . 1 1 . .
O O33 0.79170(15) 0.24397(8) 0.79188(18) 0.0237(4) Uani d . 1 1 . .
O O34 1.03764(15) 0.42449(8) 0.72294(18) 0.0233(4) Uani d . 1 1 . .
N N1 0.77810(17) 0.31622(9) 0.9521(2) 0.0190(4) Uani d . 1 1 . .
C C2 0.6686(2) 0.28984(12) 0.9424(3) 0.0235(6) Uani d . 1 1 . .
H H2A 0.6390 0.3198 0.9962 0.028 Uiso calc R 1 1 . .
H H2B 0.6823 0.2460 0.9897 0.028 Uiso calc R 1 1 . .
C C3 0.5777(2) 0.28131(12) 0.7980(3) 0.0232(6) Uani d . 1 1 . .
H H3A 0.5988 0.2448 0.7484 0.028 Uiso calc R 1 1 . .
H H3B 0.5054 0.2691 0.8057 0.028 Uiso calc R 1 1 . .
O O4 0.56315(14) 0.34114(8) 0.72001(18) 0.0247(4) Uani d . 1 1 . .
C C5 0.4764(2) 0.33533(14) 0.5853(3) 0.0296(6) Uani d . 1 1 . .
H H5A 0.4018 0.3350 0.5931 0.036 Uiso calc R 1 1 . .
H H5B 0.4850 0.2928 0.5419 0.036 Uiso calc R 1 1 . .
C C6 0.4817(2) 0.39256(15) 0.4942(3) 0.0322(7) Uani d . 1 1 . .
H H6A 0.4072 0.3971 0.4149 0.039 Uiso calc R 1 1 . .
H H6B 0.4961 0.4341 0.5499 0.039 Uiso calc R 1 1 . .
O O7 0.56706(15) 0.38508(10) 0.43936(19) 0.0326(5) Uani d . 1 1 . .
C C8 0.6766(2) 0.40118(12) 0.5372(3) 0.0240(6) Uani d . 1 1 . .
H H8A 0.7052 0.3655 0.6084 0.029 Uiso calc R 1 1 . .
H H8B 0.6745 0.4433 0.5859 0.029 Uiso calc R 1 1 . .
C C9 0.7540(2) 0.40869(12) 0.4576(3) 0.0215(5) Uani d . 1 1 . .
H H9A 0.7651 0.3647 0.4217 0.026 Uiso calc R 1 1 . .
H H9B 0.7177 0.4384 0.3759 0.026 Uiso calc R 1 1 . .
N N10 0.86434(17) 0.43611(9) 0.5476(2) 0.0200(4) Uani d . 1 1 . .
C C11 0.8809(2) 0.50799(11) 0.5374(3) 0.0230(6) Uani d . 1 1 . .
H H11A 0.8792 0.5180 0.4428 0.028 Uiso calc R 1 1 . .
H H11B 0.9570 0.5203 0.6070 0.028 Uiso calc R 1 1 . .
C C12 0.7929(2) 0.55061(12) 0.5623(3) 0.0244(6) Uani d . 1 1 . .
H H12A 0.8161 0.5978 0.5666 0.029 Uiso calc R 1 1 . .
H H12B 0.7198 0.5457 0.4808 0.029 Uiso calc R 1 1 . .
O O13 0.77576(15) 0.53522(8) 0.68612(17) 0.0226(4) Uani d . 1 1 . .
C C14 0.8673(2) 0.55091(12) 0.8130(3) 0.0239(6) Uani d . 1 1 . .
H H14A 0.8822 0.5994 0.8183 0.029 Uiso calc R 1 1 . .
H H14B 0.9367 0.5275 0.8177 0.029 Uiso calc R 1 1 . .
C C15 0.8367(2) 0.52969(11) 0.9315(3) 0.0236(6) Uani d . 1 1 . .
H H15A 0.8870 0.5517 1.0194 0.028 Uiso calc R 1 1 . .
H H15B 0.7574 0.5426 0.9125 0.028 Uiso calc R 1 1 . .
O O16 0.84885(15) 0.45891(8) 0.94636(17) 0.0215(4) Uani d . 1 1 . .
C C17 0.8009(2) 0.43394(11) 1.0383(3) 0.0229(5) Uani d . 1 1 . .
H H17A 0.7174 0.4381 0.9943 0.027 Uiso calc R 1 1 . .
H H17B 0.8286 0.4601 1.1265 0.027 Uiso calc R 1 1 . .
C C18 0.8337(2) 0.36153(11) 1.0704(3) 0.0207(5) Uani d . 1 1 . .
H H18A 0.9168 0.3574 1.1002 0.025 Uiso calc R 1 1 . .
H H18B 0.8146 0.3474 1.1504 0.025 Uiso calc R 1 1 . .
C C19 0.8310(2) 0.29040(11) 0.8733(2) 0.0192(5) Uani d . 1 1 . .
C C20 0.9430(2) 0.32263(11) 0.8889(2) 0.0180(5) Uani d . 1 1 . .
H H20A 0.9327 0.3714 0.8783 0.022 Uiso calc R 1 1 . .
H H20B 1.0005 0.3135 0.9842 0.022 Uiso calc R 1 1 . .
N N21 0.98335(17) 0.29775(9) 0.7851(2) 0.0180(4) Uani d . 1 1 . .
C C22 0.9321(2) 0.32465(11) 0.6440(2) 0.0195(5) Uani d . 1 1 . .
H H22A 0.8500 0.3144 0.6043 0.023 Uiso calc R 1 1 . .
H H22B 0.9664 0.3031 0.5838 0.023 Uiso calc R 1 1 . .
C C23 0.9485(2) 0.40027(12) 0.6426(2) 0.0197(5) Uani d . 1 1 . .
C C24 1.2164(2) 0.29981(11) 0.9071(3) 0.0189(5) Uani d . 1 1 . .
C C25 1.2716(2) 0.30417(12) 1.0509(3) 0.0219(5) Uani d . 1 1 . .
H H25 1.2430 0.2814 1.1107 0.026 Uiso calc R 1 1 . .
C C26 1.3687(2) 0.34197(12) 1.1071(3) 0.0251(6) Uani d . 1 1 . .
H H26 1.4071 0.3450 1.2063 0.030 Uiso calc R 1 1 . .
C C27 1.4114(2) 0.37568(12) 1.0212(3) 0.0254(6) Uani d . 1 1 . .
C C28 1.3541(2) 0.37067(12) 0.8774(3) 0.0278(6) Uani d . 1 1 . .
H H28 1.3826 0.3936 0.8176 0.033 Uiso calc R 1 1 . .
C C29 1.2567(2) 0.33334(12) 0.8185(3) 0.0238(6) Uani d . 1 1 . .
H H29 1.2180 0.3306 0.7193 0.029 Uiso calc R 1 1 . .
C C30 1.5165(2) 0.41723(14) 1.0863(3) 0.0348(7) Uani d . 1 1 . .
H H30A 1.5386 0.4349 1.0123 0.052 Uiso d R 1 1 . .
H H30B 1.5780 0.3897 1.1507 0.052 Uiso d R 1 1 . .
H H30C 1.5014 0.4542 1.1385 0.052 Uiso d R 1 1 . .

loop_
_atom_site_aniso_label
_atom_site_aniso_U_11
_atom_site_aniso_U_22
_atom_site_aniso_U_33
_atom_site_aniso_U_12
_atom_site_aniso_U_13
_atom_site_aniso_U_23
S1 0.0290(3) 0.0091(3) 0.0181(3) 0.0008(2) 0.0132(3) -0.0004(2)
O31 0.0373(10) 0.0126(8) 0.0184(9) 0.0015(7) 0.0160(8) -0.0042(7)
O32 0.0362(10) 0.0119(8) 0.0200(9) 0.0016(7) 0.0155(8) 0.0034(7)
O33 0.0359(10) 0.0133(8) 0.0255(10) -0.0022(7) 0.0158(8) -0.0042(7)
O34 0.0326(10) 0.0158(9) 0.0217(9) -0.0019(7) 0.0108(8) -0.0001(7)
N1 0.0296(11) 0.0125(9) 0.0193(11) -0.0011(8) 0.0143(9) -0.0009(8)
C2 0.0327(14) 0.0172(12) 0.0270(14) 0.0007(10) 0.0186(12) 0.0030(10)
C3 0.0315(14) 0.0138(12) 0.0304(14) -0.0014(10) 0.0188(12) -0.0003(10)
O4 0.0329(10) 0.0184(9) 0.0236(9) -0.0005(7) 0.0119(8) 0.0039(7)
C5 0.0305(14) 0.0334(15) 0.0270(15) -0.0026(12) 0.0134(12) -0.0004(12)
C6 0.0277(14) 0.0426(17) 0.0285(15) 0.0059(12) 0.0134(12) 0.0094(13)
O7 0.0289(10) 0.0479(13) 0.0237(10) -0.0007(9) 0.0131(8) 0.0017(9)
C8 0.0320(14) 0.0182(12) 0.0228(14) 0.0010(10) 0.0119(11) 0.0004(10)
C9 0.0287(13) 0.0159(12) 0.0204(13) 0.0017(10) 0.0099(11) 0.0023(10)
N10 0.0296(11) 0.0105(9) 0.0223(11) 0.0007(8) 0.0127(9) 0.0024(8)
C11 0.0365(15) 0.0117(11) 0.0246(14) 0.0013(10) 0.0161(12) 0.0053(10)
C12 0.0400(15) 0.0124(11) 0.0245(14) 0.0022(10) 0.0168(12) 0.0045(10)
O13 0.0340(10) 0.0158(8) 0.0212(9) 0.0001(7) 0.0142(8) 0.0000(7)
C14 0.0351(15) 0.0114(11) 0.0267(14) -0.0007(10) 0.0137(12) 0.0016(10)
C15 0.0405(15) 0.0077(11) 0.0252(14) -0.0001(10) 0.0156(12) -0.0003(9)
O16 0.0379(10) 0.0083(8) 0.0264(10) 0.0010(7) 0.0213(8) 0.0004(7)
C17 0.0378(15) 0.0130(11) 0.0265(14) -0.0007(10) 0.0221(12) -0.0006(10)
C18 0.0321(14) 0.0152(11) 0.0199(13) 0.0001(10) 0.0157(11) -0.0003(9)
C19 0.0310(14) 0.0102(11) 0.0188(13) 0.0041(9) 0.0121(11) 0.0042(9)
C20 0.0285(13) 0.0114(11) 0.0177(12) 0.0027(9) 0.0129(10) 0.0004(9)
N21 0.0296(11) 0.0134(9) 0.0152(10) 0.0022(8) 0.0132(9) 0.0014(8)
C22 0.0311(13) 0.0125(11) 0.0167(12) 0.0011(9) 0.0112(11) -0.0005(9)
C23 0.0340(14) 0.0143(11) 0.0165(12) 0.0031(10) 0.0162(11) 0.0017(9)
C24 0.0268(13) 0.0113(11) 0.0214(13) 0.0034(9) 0.0123(11) 0.0001(9)
C25 0.0301(14) 0.0159(12) 0.0225(13) 0.0032(10) 0.0134(11) 0.0007(10)
C26 0.0335(14) 0.0186(12) 0.0242(14) 0.0028(11) 0.0124(12) 0.0008(10)
C27 0.0294(14) 0.0155(12) 0.0326(15) 0.0022(10) 0.0136(12) -0.0038(11)
C28 0.0378(15) 0.0202(13) 0.0333(16) -0.0015(11) 0.0225(13) 0.0001(11)
C29 0.0339(14) 0.0193(12) 0.0224(13) 0.0002(10) 0.0155(12) -0.0005(10)
C30 0.0361(16) 0.0299(15) 0.0413(18) -0.0059(12) 0.0181(14) -0.0068(13)

loop_
_atom_type_symbol
_atom_type_description
_atom_type_scat_dispersion_real
_atom_type_scat_dispersion_imag
_atom_type_scat_source
C C 0.0033 0.0016 'International Tables Vol C Tables 4.2.6.8 and 6.1.1.4'
H H 0.0000 0.0000 'International Tables Vol C Tables 4.2.6.8 and 6.1.1.4'
N N 0.0061 0.0033 'International Tables Vol C Tables 4.2.6.8 and 6.1.1.4'
O O 0.0106 0.0060 'International Tables Vol C Tables 4.2.6.8 and 6.1.1.4'
S S 0.1246 0.1234 'International Tables Vol C Tables 4.2.6.8 and 6.1.1.4'

loop_
_geom_angle_atom_site_label_1
_geom_angle_atom_site_label_2
_geom_angle_atom_site_label_3
_geom_angle_site_symmetry_1
_geom_angle_site_symmetry_3
_geom_angle
_geom_angle_publ_flag
O32 S1 O31 . . 119.36(10) ?
O32 S1 N21 . . 107.27(10) ?
O31 S1 N21 . . 106.89(10) ?
O32 S1 C24 . . 107.00(11) ?
O31 S1 C24 . . 106.83(11) ?
N21 S1 C24 . . 109.24(11) ?
C19 N1 C2 . . 120.8(2) ?
C19 N1 C18 . . 123.1(2) ?
C2 N1 C18 . . 114.95(19) ?
N1 C2 C3 . . 117.4(2) ?
N1 C2 H2A . . 108.0 ?
C3 C2 H2A . . 108.0 ?
N1 C2 H2B . . 108.0 ?
C3 C2 H2B . . 108.0 ?
H2A C2 H2B . . 107.2 ?
O4 C3 C2 . . 110.3(2) ?
O4 C3 H3A . . 109.6 ?
C2 C3 H3A . . 109.6 ?
O4 C3 H3B . . 109.6 ?
C2 C3 H3B . . 109.6 ?
H3A C3 H3B . . 108.1 ?
C5 O4 C3 . . 111.67(19) ?
O4 C5 C6 . . 110.2(2) ?
O4 C5 H5A . . 109.6 ?
C6 C5 H5A . . 109.6 ?
O4 C5 H5B . . 109.6 ?
C6 C5 H5B . . 109.6 ?
H5A C5 H5B . . 108.1 ?
O7 C6 C5 . . 113.4(2) ?
O7 C6 H6A . . 108.9 ?
C5 C6 H6A . . 108.9 ?
O7 C6 H6B . . 108.9 ?
C5 C6 H6B . . 108.9 ?
H6A C6 H6B . . 107.7 ?
C8 O7 C6 . . 113.3(2) ?
O7 C8 C9 . . 108.1(2) ?
O7 C8 H8A . . 110.1 ?
C9 C8 H8A . . 110.1 ?
O7 C8 H8B . . 110.1 ?
C9 C8 H8B . . 110.1 ?
H8A C8 H8B . . 108.4 ?
N10 C9 C8 . . 111.4(2) ?
N10 C9 H9A . . 109.3 ?
C8 C9 H9A . . 109.3 ?
N10 C9 H9B . . 109.3 ?
C8 C9 H9B . . 109.3 ?
H9A C9 H9B . . 108.0 ?
C23 N10 C9 . . 124.1(2) ?
C23 N10 C11 . . 118.7(2) ?
C9 N10 C11 . . 117.10(19) ?
N10 C11 C12 . . 113.9(2) ?
N10 C11 H11A . . 108.8 ?
C12 C11 H11A . . 108.8 ?
N10 C11 H11B . . 108.8 ?
C12 C11 H11B . . 108.8 ?
H11A C11 H11B . . 107.7 ?
O13 C12 C11 . . 114.7(2) ?
O13 C12 H12A . . 108.6 ?
C11 C12 H12A . . 108.6 ?
O13 C12 H12B . . 108.6 ?
C11 C12 H12B . . 108.6 ?
H12A C12 H12B . . 107.6 ?
C14 O13 C12 . . 115.17(19) ?
O13 C14 C15 . . 108.1(2) ?
O13 C14 H14A . . 110.1 ?
C15 C14 H14A . . 110.1 ?
O13 C14 H14B . . 110.1 ?
C15 C14 H14B . . 110.1 ?
H14A C14 H14B . . 108.4 ?
O16 C15 C14 . . 108.70(19) ?
O16 C15 H15A . . 109.9 ?
C14 C15 H15A . . 109.9 ?
O16 C15 H15B . . 109.9 ?
C14 C15 H15B . . 109.9 ?
H15A C15 H15B . . 108.3 ?
C17 O16 C15 . . 111.61(17) ?
O16 C17 C18 . . 109.52(19) ?
O16 C17 H17A . . 109.8 ?
C18 C17 H17A . . 109.8 ?
O16 C17 H17B . . 109.8 ?
C18 C17 H17B . . 109.8 ?
H17A C17 H17B . . 108.2 ?
N1 C18 C17 . . 114.2(2) ?
N1 C18 H18A . . 108.7 ?
C17 C18 H18A . . 108.7 ?
N1 C18 H18B . . 108.7 ?
C17 C18 H18B . . 108.7 ?
H18A C18 H18B . . 107.6 ?
O33 C19 N1 . . 122.5(2) ?
O33 C19 C20 . . 120.9(2) ?
N1 C19 C20 . . 116.5(2) ?
N21 C20 C19 . . 111.60(19) ?
N21 C20 H20A . . 109.3 ?
C19 C20 H20A . . 109.3 ?
N21 C20 H20B . . 109.3 ?
C19 C20 H20B . . 109.3 ?
H20A C20 H20B . . 108.0 ?
C20 N21 C22 . . 117.56(18) ?
C20 N21 S1 . . 119.35(16) ?
C22 N21 S1 . . 122.47(16) ?
N21 C22 C23 . . 111.63(19) ?
N21 C22 H22A . . 109.3 ?
C23 C22 H22A . . 109.3 ?
N21 C22 H22B . . 109.3 ?
C23 C22 H22B . . 109.3 ?
H22A C22 H22B . . 108.0 ?
O34 C23 N10 . . 123.5(2) ?
O34 C23 C22 . . 118.9(2) ?
N10 C23 C22 . . 117.5(2) ?
C25 C24 C29 . . 120.9(2) ?
C25 C24 S1 . . 119.50(19) ?
C29 C24 S1 . . 119.57(19) ?
C24 C25 C26 . . 119.3(2) ?
C24 C25 H25 . . 120.4 ?
C26 C25 H25 . . 120.4 ?
C25 C26 C27 . . 121.1(2) ?
C25 C26 H26 . . 119.5 ?
C27 C26 H26 . . 119.5 ?
C28 C27 C26 . . 118.5(2) ?
C28 C27 C30 . . 122.0(2) ?
C26 C27 C30 . . 119.6(2) ?
C29 C28 C27 . . 121.7(2) ?
C29 C28 H28 . . 119.2 ?
C27 C28 H28 . . 119.2 ?
C28 C29 C24 . . 118.6(2) ?
C28 C29 H29 . . 120.7 ?
C24 C29 H29 . . 120.7 ?
C27 C30 H30A . . 109.5 ?
C27 C30 H30B . . 109.5 ?
H30A C30 H30B . . 109.5 ?
C27 C30 H30C . . 109.5 ?
H30A C30 H30C . . 109.5 ?
H30B C30 H30C . . 109.5 ?

loop_
_geom_bond_atom_site_label_1
_geom_bond_atom_site_label_2
_geom_bond_site_symmetry_2
_geom_bond_distance
_geom_bond_publ_flag
S1 O32 . 1.4295(16) ?
S1 O31 . 1.4308(16) ?
S1 N21 . 1.608(2) ?
S1 C24 . 1.763(2) ?
O33 C19 . 1.226(3) ?
O34 C23 . 1.220(3) ?
N1 C19 . 1.349(3) ?
N1 C2 . 1.465(3) ?
N1 C18 . 1.467(3) ?
C2 C3 . 1.502(4) ?
C2 H2A . 0.9900 ?
C2 H2B . 0.9900 ?
C3 O4 . 1.418(3) ?
C3 H3A . 0.9900 ?
C3 H3B . 0.9900 ?
O4 C5 . 1.406(3) ?
C5 C6 . 1.505(4) ?
C5 H5A . 0.9900 ?
C5 H5B . 0.9900 ?
C6 O7 . 1.421(3) ?
C6 H6A . 0.9900 ?
C6 H6B . 0.9900 ?
O7 C8 . 1.410(3) ?
C8 C9 . 1.523(3) ?
C8 H8A . 0.9900 ?
C8 H8B . 0.9900 ?
C9 N10 . 1.463(3) ?
C9 H9A . 0.9900 ?
C9 H9B . 0.9900 ?
N10 C23 . 1.349(3) ?
N10 C11 . 1.470(3) ?
C11 C12 . 1.516(3) ?
C11 H11A . 0.9900 ?
C11 H11B . 0.9900 ?
C12 O13 . 1.414(3) ?
C12 H12A . 0.9900 ?
C12 H12B . 0.9900 ?
O13 C14 . 1.412(3) ?
C14 C15 . 1.486(3) ?
C14 H14A . 0.9900 ?
C14 H14B . 0.9900 ?
C15 O16 . 1.433(3) ?
C15 H15A . 0.9900 ?
C15 H15B . 0.9900 ?
O16 C17 . 1.408(3) ?
C17 C18 . 1.515(3) ?
C17 H17A . 0.9900 ?
C17 H17B . 0.9900 ?
C18 H18A . 0.9900 ?
C18 H18B . 0.9900 ?
C19 C20 . 1.523(3) ?
C20 N21 . 1.449(3) ?
C20 H20A . 0.9900 ?
C20 H20B . 0.9900 ?
N21 C22 . 1.450(3) ?
C22 C23 . 1.535(3) ?
C22 H22A . 0.9900 ?
C22 H22B . 0.9900 ?
C24 C25 . 1.377(3) ?
C24 C29 . 1.388(3) ?
C25 C26 . 1.378(4) ?
C25 H25 . 0.9500 ?
C26 C27 . 1.386(4) ?
C26 H26 . 0.9500 ?
C27 C28 . 1.380(4) ?
C27 C30 . 1.502(4) ?
C28 C29 . 1.377(4) ?
C28 H28 . 0.9500 ?
C29 H29 . 0.9500 ?
C30 H30A . 0.9800 ?
C30 H30B . 0.9800 ?
C30 H30C . 0.9800 ?

loop_
_geom_torsion_atom_site_label_1
_geom_torsion_atom_site_label_2
_geom_torsion_atom_site_label_3
_geom_torsion_atom_site_label_4
_geom_torsion_site_symmetry_1
_geom_torsion_site_symmetry_2
_geom_torsion_site_symmetry_3
_geom_torsion_site_symmetry_4
_geom_torsion
_geom_torsion_publ_flag
C19 N1 C2 C3 . . . . -49.0(3) ?
C18 N1 C2 C3 . . . . 142.7(2) ?
N1 C2 C3 O4 . . . . -51.6(3) ?
C2 C3 O4 C5 . . . . -178.5(2) ?
C3 O4 C5 C6 . . . . -166.4(2) ?
O4 C5 C6 O7 . . . . 78.8(3) ?
C5 C6 O7 C8 . . . . -79.4(3) ?
C6 O7 C8 C9 . . . . -165.6(2) ?
O7 C8 C9 N10 . . . . 170.55(19) ?
C8 C9 N10 C23 . . . . 79.0(3) ?
C8 C9 N10 C11 . . . . -97.8(2) ?
C23 N10 C11 C12 . . . . -121.6(2) ?
C9 N10 C11 C12 . . . . 55.4(3) ?
N10 C11 C12 O13 . . . . 50.6(3) ?
C11 C12 O13 C14 . . . . 68.8(3) ?
C12 O13 C14 C15 . . . . -178.22(18) ?
O13 C14 C15 O16 . . . . 76.8(2) ?
C14 C15 O16 C17 . . . . -168.7(2) ?
C15 O16 C17 C18 . . . . -170.2(2) ?
C19 N1 C18 C17 . . . . 103.2(3) ?
C2 N1 C18 C17 . . . . -88.9(2) ?
O16 C17 C18 N1 . . . . -70.9(3) ?
C2 N1 C19 O33 . . . . -0.6(4) ?
C18 N1 C19 O33 . . . . 166.6(2) ?
C2 N1 C19 C20 . . . . 178.53(19) ?
C18 N1 C19 C20 . . . . -14.2(3) ?
O33 C19 C20 N21 . . . . 7.8(3) ?
N1 C19 C20 N21 . . . . -171.41(19) ?
C19 C20 N21 C22 . . . . 79.0(2) ?
C19 C20 N21 S1 . . . . -109.7(2) ?
O32 S1 N21 C20 . . . . 36.3(2) ?
O31 S1 N21 C20 . . . . 165.43(17) ?
C24 S1 N21 C20 . . . . -79.33(19) ?
O32 S1 N21 C22 . . . . -152.89(18) ?
O31 S1 N21 C22 . . . . -23.8(2) ?
C24 S1 N21 C22 . . . . 91.5(2) ?
C20 N21 C22 C23 . . . . 59.8(3) ?
S1 N21 C22 C23 . . . . -111.2(2) ?
C9 N10 C23 O34 . . . . -175.5(2) ?
C11 N10 C23 O34 . . . . 1.3(4) ?
C9 N10 C23 C22 . . . . 7.2(3) ?
C11 N10 C23 C22 . . . . -176.0(2) ?
N21 C22 C23 O34 . . . . 36.9(3) ?
N21 C22 C23 N10 . . . . -145.7(2) ?
O32 S1 C24 C25 . . . . -14.6(2) ?
O31 S1 C24 C25 . . . . -143.47(19) ?
N21 S1 C24 C25 . . . . 101.2(2) ?
O32 S1 C24 C29 . . . . 164.98(18) ?
O31 S1 C24 C29 . . . . 36.1(2) ?
N21 S1 C24 C29 . . . . -79.2(2) ?
C29 C24 C25 C26 . . . . -0.5(4) ?
S1 C24 C25 C26 . . . . 178.99(18) ?
C24 C25 C26 C27 . . . . 0.2(4) ?
C25 C26 C27 C28 . . . . 0.1(4) ?
C25 C26 C27 C30 . . . . 179.1(2) ?
C26 C27 C28 C29 . . . . 0.0(4) ?
C30 C27 C28 C29 . . . . -178.9(2) ?
C27 C28 C29 C24 . . . . -0.4(4) ?
C25 C24 C29 C28 . . . . 0.7(4) ?
S1 C24 C29 C28 . . . . -178.89(19) ?

loop_
_cod_related_entry_id
_cod_related_entry_database
_cod_related_entry_code
1 ChemSpider 30656727
